data_4501301
loop_
_publ_author_name
'Lama, Prem'
'Bharadwaj, Parimal K.'

_publ_section_title
;
 Three New Isostructural Coordination Polymers with Cd(II) Clusters as the
 SBU: Synthesis, Structural Characterization, and Luminescence Properties
;
_journal_issue 12
_journal_name_full 'Crystal Growth &amp; Design'
_journal_page_first 5434
_journal_paper_doi 10.1021/cg201028e
_journal_volume 11
_journal_year 2011
_chemical_formula_moiety 'C13 H13.67 Cd1.33 Cl0.67 N5 O2.67'
_chemical_formula_sum 'C13 H13.67 Cd1.33 Cl0.67 N5 O2.67'
_chemical_formula_weight 456.13
_chemical_name_systematic
;
 ?
;
_space_group_IT_number 213
_symmetry_cell_setting cubic
_symmetry_space_group_name_Hall 'P 4bd 2ab 3'
_symmetry_space_group_name_H-M 'P 41 3 2'
_atom_sites_solution_hydrogens geom
_atom_sites_solution_primary direct
_atom_sites_solution_secondary difmap
_audit_creation_method SHELXL-97
_cell_angle_alpha 90.000
_cell_angle_beta 90.000
_cell_angle_gamma 90.000
_cell_formula_units_Z 12
_cell_length_a 16.499(5)
_cell_length_b 16.499(5)
_cell_length_c 16.499(5)
_cell_measurement_reflns_used 999
_cell_measurement_temperature 298(2)
_cell_measurement_theta_max 25.45
_cell_measurement_theta_min 3.02
_cell_volume 4491(2)
_computing_cell_refinement 'SAINT 6.45 ( Bruker, 2003)'
_computing_data_collection 'SMART 5.628 (Bruker, 2003)'
_computing_data_reduction 'SAINT 6.45 ( Bruker, 2003)'
_computing_molecular_graphics 'DIAMOND 2.1e'
_computing_structure_refinement 'SHELXL-97 (Sheldrick, 1997)'
_computing_structure_solution SIR-97
_diffrn_ambient_temperature 298(2)
_diffrn_measured_fraction_theta_full 0.969
_diffrn_measured_fraction_theta_max 0.969
_diffrn_measurement_device_type 'BRUKER SMART APEX'
_diffrn_measurement_method /w-scans
_diffrn_radiation_monochromator graphite
_diffrn_radiation_source 'fine-focus sealed tube'
_diffrn_radiation_type MoK\a
_diffrn_radiation_wavelength 0.71073
_diffrn_reflns_av_R_equivalents 0.1196
_diffrn_reflns_av_sigmaI/netI 0.1268
_diffrn_reflns_limit_h_max 19
_diffrn_reflns_limit_h_min -18
_diffrn_reflns_limit_k_max 19
_diffrn_reflns_limit_k_min -19
_diffrn_reflns_limit_l_max 11
_diffrn_reflns_limit_l_min -19
_diffrn_reflns_number 21403
_diffrn_reflns_theta_full 25.45
_diffrn_reflns_theta_max 25.45
_diffrn_reflns_theta_min 3.02
_exptl_absorpt_coefficient_mu 2.058
_exptl_absorpt_correction_T_max 0.7903
_exptl_absorpt_correction_T_min 0.6837
_exptl_absorpt_correction_type empirical
_exptl_absorpt_process_details SADABS
_exptl_crystal_colour brown
_exptl_crystal_density_diffrn 2.024
_exptl_crystal_density_method 'not measured'
_exptl_crystal_description 'truncated octahedron'
_exptl_crystal_F_000 2680
_exptl_crystal_size_max 0.20
_exptl_crystal_size_mid 0.16
_exptl_crystal_size_min 0.12
_refine_diff_density_max 0.773
_refine_diff_density_min -0.590
_refine_diff_density_rms 0.115
_refine_ls_abs_structure_details 'Flack H D (1983), Acta Cryst. A39, 876-881'
_refine_ls_abs_structure_Flack 0.001(10)
_refine_ls_extinction_method none
_refine_ls_goodness_of_fit_ref 1.003
_refine_ls_hydrogen_treatment constr
_refine_ls_matrix_type full
_refine_ls_number_parameters 112
_refine_ls_number_reflns 1358
_refine_ls_number_restraints 7
_refine_ls_restrained_S_all 1.034
_refine_ls_R_factor_all 0.1561
_refine_ls_R_factor_gt 0.0750
_refine_ls_shift/su_max 0.000
_refine_ls_shift/su_mean 0.000
_refine_ls_structure_factor_coef Fsqd
_refine_ls_weighting_details 'calc w=1/[\s^2^(Fo^2^)+(0.0649P)^2^+21.3734P] where P=(Fo^2^+2Fc^2^)/3'
_refine_ls_weighting_scheme calc
_refine_ls_wR_factor_gt 0.1723
_refine_ls_wR_factor_ref 0.2222
_reflns_number_gt 688
_reflns_number_total 1358
_reflns_threshold_expression >2sigma(I)
_cod_data_source_file cg201028e_si_002.cif
_cod_data_source_block Complex1
_cod_depositor_comments
;
The following automatic conversions were performed:

'_symmetry_cell_setting' value 'Cubic' changed to 'cubic' according
to /home/saulius/struct/CIF-dictionaries/cif_core.dic dictionary
named 'cif_core.dic' version 2.4.1 from 2010-06-29.

Automatic conversion script
Id: cif_fix_values 1715 2011-07-08 13:25:40Z adriana 
;
_cod_original_cell_volume 4491(4)
_cod_original_sg_symbol_H-M P4132
_cod_database_code 4501301

loop_
_symmetry_equiv_pos_as_xyz
'x, y, z'
'-x+1/2, -y, z+1/2'
'x+1/2, -y+1/2, -z'
'-x, y+1/2, -z+1/2'
'z, x, y'
'y, z, x'
'-z+1/2, -x, y+1/2'
'-y, z+1/2, -x+1/2'
'z+1/2, -x+1/2, -y'
'-y+1/2, -z, x+1/2'
'-z, x+1/2, -y+1/2'
'y+1/2, -z+1/2, -x'
'-y+3/4, -x+3/4, -z+3/4'
'y+3/4, x+1/4, -z+1/4'
'y+1/4, -x+1/4, z+3/4'
'-y+1/4, x+3/4, z+1/4'
'-x+3/4, -z+3/4, -y+3/4'
'-z+3/4, -y+3/4, -x+3/4'
'x+3/4, z+1/4, -y+1/4'
'-z+1/4, y+3/4, x+1/4'
'x+1/4, -z+1/4, y+3/4'
'z+3/4, y+1/4, -x+1/4'
'-x+1/4, z+3/4, y+1/4'
'z+1/4, -y+1/4, x+3/4'

loop_
_atom_site_label
_atom_site_type_symbol
_atom_site_fract_x
_atom_site_fract_y
_atom_site_fract_z
_atom_site_U_iso_or_equiv
_atom_site_adp_type
_atom_site_occupancy
_atom_site_symmetry_multiplicity
_atom_site_calc_flag
_atom_site_refinement_flags
Cd2 Cd 0.3750 0.3750 0.3750 0.0835(9) Uani 1 6 d S
Cd1 Cd 0.3750 0.53483(9) 0.21517(9) 0.1091(10) Uani 1 2 d S
Cl1 Cl 0.4340(3) 0.5660(3) 0.0660(3) 0.111(3) Uani 1 3 d S
O1 O 0.4329(9) 0.4134(8) 0.2442(10) 0.113(5) Uani 1 1 d .
N1 N 1.0207(10) 0.4050(10) -0.2309(10) 0.107(5) Uani 1 1 d D
N2 N 0.9819(10) 0.4268(10) -0.1620(10) 0.093(5) Uani 1 1 d D
N3 N 0.6786(12) 0.3750 0.0714(12) 0.097(7) Uani 1 2 d SD
C1 C 0.4948(15) 0.3750 0.2552(15) 0.102(9) Uani 1 2 d SD
C2 C 0.566(2) 0.342(3) 0.2109(17) 0.096(12) Uani 0.50 1 d PD
H2 H 0.5660 0.2914 0.2107 0.115 Uiso 0.50 1 calc PRD
C3 C 0.5470(16) 0.3441(18) 0.1218(16) 0.149(10) Uani 1 1 d D
H3A H 0.4930 0.3380 0.0995 0.179 Uiso 1 1 calc R
H3B H 0.5576 0.2946 0.1218 0.179 Uiso 1 1 calc R
C4 C 0.6021(13) 0.340(3) 0.0508(18) 0.150(18) Uani 1 1 d D
H4A H 0.6093 0.2845 0.0341 0.248 Uiso 1 1 calc R
H4B H 0.5784 0.3700 0.0058 0.248 Uiso 1 1 calc R
C5 C 0.7359(15) 0.3750 0.0141(15) 0.086(8) Uani 1 2 d S
C6 C 0.7944(12) 0.4328(11) 0.0121(14) 0.098(6) Uani 1 1 d .
H6 H 0.7946 0.4732 0.0514 0.117 Uiso 1 1 calc R
C7 C 0.8524(11) 0.4328(11) -0.0458(13) 0.079(5) Uani 1 1 d .
H7 H 0.8917 0.4732 -0.0454 0.095 Uiso 1 1 calc R
C8 C 0.8548(12) 0.3750 -0.1048(12) 0.077(7) Uani 1 2 d S
C9 C 0.916(2) 0.3750 -0.166(2) 0.114(12) Uani 1 2 d S
O1W O 0.4545(7) 0.4545(7) 0.4545(7) 0.108(7) Uani 1 3 d S
H1W H 0.4325 0.4985 0.4613 0.163 Uiso 0.33 1 calc PR

loop_
_atom_site_aniso_label
_atom_site_aniso_U_11
_atom_site_aniso_U_22
_atom_site_aniso_U_33
_atom_site_aniso_U_23
_atom_site_aniso_U_13
_atom_site_aniso_U_12
Cd2 0.0768(9) 0.0968(9) 0.0768(9) -0.0090(9) -0.0090(9) -0.0090(9)
Cd1 0.1210(19) 0.1031(12) 0.1031(12) 0.0197(13) -0.0084(12) -0.0084(12)
Cl1 0.111(3) 0.111(3) 0.111(3) -0.005(3) 0.005(3) 0.005(3)
O1 0.097(10) 0.091(9) 0.152(13) 0.014(8) -0.036(9) 0.001(8)
N1 0.107(13) 0.107(13) 0.107(13) 0.000(9) 0.000(10) 0.000(9)
N2 0.093(11) 0.093(11) 0.093(11) 0.000(9) 0.000(9) 0.000(10)
N3 0.102(10) 0.089(16) 0.102(10) -0.017(10) -0.028(15) -0.017(10)
C1 0.119(15) 0.069(16) 0.119(15) -0.001(11) -0.04(2) -0.001(11)
C2 0.10(3) 0.10(3) 0.10(3) 0.00(2) 0.00(3) 0.00(2)
C3 0.14(2) 0.15(2) 0.16(2) 0.01(2) 0.02(2) -0.046(19)
C4 0.100(18) 0.16(5) 0.20(3) -0.11(3) 0.02(2) -0.08(2)
C5 0.092(12) 0.072(16) 0.092(12) -0.016(9) -0.045(16) -0.016(9)
C6 0.080(13) 0.081(13) 0.132(17) -0.046(12) -0.032(13) -0.014(11)
C7 0.067(11) 0.063(10) 0.108(15) 0.000(10) -0.023(11) -0.005(9)
C8 0.069(10) 0.09(2) 0.069(10) 0.023(10) -0.027(13) 0.023(10)
C9 0.14(2) 0.061(16) 0.14(2) -0.016(10) -0.08(3) -0.016(10)
O1W 0.108(7) 0.108(7) 0.108(7) -0.016(7) -0.016(7) -0.016(7)

loop_
_atom_type_symbol
_atom_type_description
_atom_type_scat_dispersion_real
_atom_type_scat_dispersion_imag
_atom_type_scat_source
C C 0.0033 0.0016 'International Tables Vol C Tables 4.2.6.8 and 6.1.1.4'
H H 0.0000 0.0000 'International Tables Vol C Tables 4.2.6.8 and 6.1.1.4'
N N 0.0061 0.0033 'International Tables Vol C Tables 4.2.6.8 and 6.1.1.4'
O O 0.0106 0.0060 'International Tables Vol C Tables 4.2.6.8 and 6.1.1.4'
Cl Cl 0.1484 0.1585 'International Tables Vol C Tables 4.2.6.8 and 6.1.1.4'
Cd Cd -0.8075 1.2024 'International Tables Vol C Tables 4.2.6.8 and 6.1.1.4'

loop_
_geom_angle_atom_site_label_1
_geom_angle_atom_site_label_2
_geom_angle_atom_site_label_3
_geom_angle
_geom_angle_site_symmetry_1
_geom_angle_site_symmetry_3
O1W Cd2 O1W 180.0(5) 13 .
O1W Cd2 O1 97.7(3) 13 18
O1W Cd2 O1 82.3(3) . 18
O1W Cd2 O1 82.3(3) 13 6
O1W Cd2 O1 97.7(3) . 6
O1 Cd2 O1 72.2(7) 18 6
O1W Cd2 O1 82.3(3) 13 .
O1W Cd2 O1 97.7(3) . .
O1 Cd2 O1 51.5(7) 18 .
O1 Cd2 O1 118.22(15) 6 .
O1W Cd2 O1 82.3(3) 13 5
O1W Cd2 O1 97.7(3) . 5
O1 Cd2 O1 169.3(7) 18 5
O1 Cd2 O1 118.22(15) 6 5
O1 Cd2 O1 118.22(15) . 5
O1W Cd2 O1 97.7(3) 13 13
O1W Cd2 O1 82.3(3) . 13
O1 Cd2 O1 118.22(15) 18 13
O1 Cd2 O1 51.5(7) 6 13
O1 Cd2 O1 169.3(7) . 13
O1 Cd2 O1 72.2(7) 5 13
O1W Cd2 O1 97.7(3) 13 17
O1W Cd2 O1 82.3(3) . 17
O1 Cd2 O1 118.22(15) 18 17
O1 Cd2 O1 169.3(7) 6 17
O1 Cd2 O1 72.2(7) . 17
O1 Cd2 O1 51.5(7) 5 17
O1 Cd2 O1 118.22(15) 13 17
N1 Cd1 N1 176.1(8) 21_454 2_665
N1 Cd1 O1 89.1(6) 21_454 17
N1 Cd1 O1 93.9(5) 2_665 17
N1 Cd1 O1 93.9(5) 21_454 .
N1 Cd1 O1 89.1(6) 2_665 .
O1 Cd1 O1 78.8(9) 17 .
N1 Cd1 Cl1 90.0(4) 21_454 14_455
N1 Cd1 Cl1 87.0(4) 2_665 14_455
O1 Cd1 Cl1 102.1(5) 17 14_455
O1 Cd1 Cl1 176.0(4) . 14_455
N1 Cd1 Cl1 87.0(4) 21_454 .
N1 Cd1 Cl1 90.0(4) 2_665 .
O1 Cd1 Cl1 176.0(3) 17 .
O1 Cd1 Cl1 102.1(5) . .
Cl1 Cd1 Cl1 77.4(3) 14_455 .
Cd1 Cl1 Cd1 85.0(2) 7_564 8_655
Cd1 Cl1 Cd1 85.0(2) 7_564 .
Cd1 Cl1 Cd1 85.0(2) 8_655 .
C1 O1 Cd1 147.7(12) . .
C1 O1 Cd2 93.5(17) . .
Cd1 O1 Cd2 104.5(7) . .
C5 N3 C4 117.2(16) . .
C5 N3 C4 117.2(16) . 18
C4 N3 C4 126(3) . 18
N1 N2 C9 100(2) . .
N2 N1 N1 111.8(11) . 18
N2 N1 Cd1 126.6(13) . 2_664
N1 N1 Cd1 121.2(5) 18 2_664
O1 C1 O1 122(3) . 18
O1 C1 C2 96.1(16) . 18
O1 C1 C2 141(2) 18 18
O1 C1 C2 141(2) . .
O1 C1 C2 96.1(16) 18 .
C2 C1 C2 49(3) 18 .
C2 C2 C3 67(3) 18 18
C2 C2 C1 65.3(16) 18 .
C3 C2 C1 110(3) 18 .
C1 C2 H2 112.00 . .
C2 C3 C4 129(2) 18 .
C4 C3 H3A 104.9 . .
C4 C3 H3B 80.00 . .
N3 C4 C3 110(2) . .
N3 C4 H4A 109.7 . .
C3 C4 H4A 109.7 . .
N3 C4 H4B 109.7 . .
C3 C4 H4B 109.7 . .
H4A C4 H4B 108.2 . .
N3 C5 C6 121.3(17) . 18
N3 C5 C6 121.3(17) . .
C6 C5 C6 117(3) 18 .
C7 C6 C5 121(2) . .
C7 C6 H6 119.3 . .
C5 C6 H6 119.3 . .
C6 C7 C8 122(2) . .
C6 C7 H7 119.2 . .
C8 C7 H7 119.2 . .
C7 C8 C7 117(3) 18 .
C7 C8 C9 121.6(13) 18 .
C7 C8 C9 121.6(13) . .
N2 C9 N2 117(4) 18 .
N2 C9 C8 121.5(18) 18 .
N2 C9 C8 121.5(18) . .
Cd2 O1W H1W 109.5 . .

loop_
_geom_bond_atom_site_label_1
_geom_bond_atom_site_label_2
_geom_bond_distance
_geom_bond_site_symmetry_2
Cd2 O1W 2.27(2) 13
Cd2 O1W 2.27(2) .
Cd2 O1 2.444(16) 18
Cd2 O1 2.444(16) 6
Cd2 O1 2.444(16) .
Cd2 O1 2.444(16) 5
Cd2 O1 2.444(16) 13
Cd2 O1 2.444(16) 17
Cd1 N1 2.177(18) 21_454
Cd1 N1 2.177(18) 2_665
Cd1 O1 2.270(14) 17
Cd1 O1 2.270(14) .
Cd1 Cl1 2.696(6) 14_455
Cd1 Cl1 2.696(6) .
Cl1 Cd1 2.696(6) 7_564
Cl1 Cd1 2.696(6) 8_655
O1 C1 1.216(19) .
N3 C5 1.34(3) .
N3 C4 1.427(16) .
N3 C4 1.427(16) 18
N2 N1 1.354(16) .
N2 C9 1.39(3) .
N1 N1 1.36(3) 18
N1 Cd1 2.177(18) 2_664
C1 O1 1.216(19) 18
C1 C2 1.48(2) 18
C1 C2 1.48(2) .
C2 C2 1.24(7) 18
C2 C3 1.47(4) 18
C2 H2 0.8300 .
C3 C2 1.47(4) 18
C3 C4 1.48(4) .
C3 H3A 0.9700 .
C3 H3B 0.8400 .
C4 H4A 0.9700 .
C4 H4B 0.9700 .
C5 C6 1.36(3) 18
C5 C6 1.36(3) .
C6 C7 1.35(3) .
C6 H6 0.9300 .
C7 C8 1.36(2) .
C7 H7 0.9300 .
C8 C7 1.36(2) 18
C8 C9 1.43(5) .
C9 N2 1.39(3) 18
O1W H1W 0.8200 .

loop_
_geom_torsion_atom_site_label_1
_geom_torsion_atom_site_label_2
_geom_torsion_atom_site_label_3
_geom_torsion_atom_site_label_4
_geom_torsion
_geom_torsion_site_symmetry_1
_geom_torsion_site_symmetry_4
N1 Cd1 Cl1 Cd1 48.0(4) 21_454 7_564
N1 Cd1 Cl1 Cd1 -129.6(5) 2_665 7_564
O1 Cd1 Cl1 Cd1 141.3(4) . 7_564
Cl1 Cd1 Cl1 Cd1 -42.72(10) 14_455 7_564
N1 Cd1 Cl1 Cd1 133.4(4) 21_454 8_655
N1 Cd1 Cl1 Cd1 -44.2(4) 2_665 8_655
O1 Cd1 Cl1 Cd1 -133.2(4) . 8_655
Cl1 Cd1 Cl1 Cd1 42.72(10) 14_455 8_655
N1 Cd1 O1 C1 150(3) 21_454 .
N1 Cd1 O1 C1 -28(3) 2_665 .
O1 Cd1 O1 C1 -122(3) 17 .
Cl1 Cd1 O1 C1 62(3) . .
N1 Cd1 O1 Cd2 -88.3(6) 21_454 .
N1 Cd1 O1 Cd2 94.2(6) 2_665 .
O1 Cd1 O1 Cd2 0.0 17 .
Cl1 Cd1 O1 Cd2 -176.0(3) . .
O1W Cd2 O1 C1 -106.4(7) 13 .
O1W Cd2 O1 C1 73.6(7) . .
O1 Cd2 O1 C1 0.000(1) 18 .
O1 Cd2 O1 C1 -29.5(12) 6 .
O1 Cd2 O1 C1 176.8(3) 5 .
O1 Cd2 O1 C1 152.9(11) 17 .
O1W Cd2 O1 Cd1 100.7(5) 13 .
O1W Cd2 O1 Cd1 -79.3(5) . .
O1 Cd2 O1 Cd1 -152.9(11) 18 .
O1 Cd2 O1 Cd1 177.61(17) 6 .
O1 Cd2 O1 Cd1 23.9(10) 5 .
O1 Cd2 O1 Cd1 -168.5(5) 13 .
O1 Cd2 O1 Cd1 0.0 17 .
C9 N2 N1 N1 -1(2) . 18
C9 N2 N1 Cd1 171.6(10) . 2_664
Cd1 O1 C1 O1 124(3) . 18
Cd2 O1 C1 O1 0.000(4) . 18
Cd1 O1 C1 C2 -46(3) . 18
Cd2 O1 C1 C2 -170.5(16) . 18
Cd1 O1 C1 C2 -71(4) . .
Cd2 O1 C1 C2 165(3) . .
O1 C1 C2 C2 33(5) . 18
O1 C1 C2 C2 -160(3) 18 18
O1 C1 C2 C3 84(4) . 18
O1 C1 C2 C3 -109(2) 18 18
C2 C1 C2 C3 51(3) 18 18
C5 N3 C4 C3 179(2) . .
C4 N3 C4 C3 -1(2) 18 .
C2 C3 C4 N1 36(5) 18 .
C4 N3 C5 C6 -29(2) . 18
C4 N3 C5 C6 151(2) 18 18
C4 N3 C5 C6 151(2) . .
C4 N3 C5 C6 -29(2) 18 .
N3 C5 C6 C7 180.0(12) . .
C6 C5 C6 C7 0.0(12) 18 .
C5 C6 C7 C8 0(3) . .
C6 C7 C8 C7 0.0(12) . 18
C6 C7 C8 C9 180.0(12) . .
N1 N2 C9 N2 0.3(8) . 18
N1 N2 C9 C8 -179.7(8) . .
C7 C8 C9 N2 9.0(11) 18 18
C7 C8 C9 N2 -171.0(11) . 18
C7 C8 C9 N2 -171.0(11) 18 .
C7 C8 C9 N2 9.0(11) . .
